data_2230790
loop_
_publ_author_name
'Dong, Gui-Ying'
'Liu, Tong-Fei'
'He, Cui-Hong'
'Deng, Xiao-Chen'
'Shi, Xiao-Ge'

_publ_section_title
;
 1,1'-[1,4-Phenylenebis(methylene)]bis(2-methyl-1<i>H</i>-imidazol-3-ium)
 2,4-dicarboxybenzene-1,5-dicarboxylate monohydrate
;
_journal_coeditor_code LH5268
_journal_issue 7
_journal_name_full 'Acta Crystallographica Section E'
_journal_page_first o1696
_journal_paper_doi 10.1107/S160053681102263X
_journal_volume 67
_journal_year 2011
_chemical_formula_iupac 'C16 H20 N4 2+, C10 H4 O8 2-, H2 O'
_chemical_formula_moiety 'C16 H20 N4 2+, C10 H4 O8 2-, H2 O'
_chemical_formula_sum 'C26 H26 N4 O9'
_chemical_formula_weight 538.51
_chemical_name_systematic
;
1,1'-[1,4-Phenylenebis(methylene)]bis(2-methyl-1<i>H</i>-imidazol-3-ium)
2,4-dicarboxybenzene-1,5-dicarboxylate monohydrate
;
_space_group_IT_number 14
_symmetry_cell_setting monoclinic
_symmetry_space_group_name_Hall '-P 2ybc'
_symmetry_space_group_name_H-M 'P 1 21/c 1'
_atom_sites_solution_hydrogens geom
_atom_sites_solution_primary direct
_atom_sites_solution_secondary difmap
_audit_creation_method SHELXL-97
_cell_angle_alpha 90.00
_cell_angle_beta 97.39(3)
_cell_angle_gamma 90.00
_cell_formula_units_Z 4
_cell_length_a 9.7139(19)
_cell_length_b 19.428(4)
_cell_length_c 13.856(3)
_cell_measurement_reflns_used 2963
_cell_measurement_temperature 295(2)
_cell_measurement_theta_max 23.54
_cell_measurement_theta_min 4.58
_cell_volume 2593.2(9)
_computing_cell_refinement 'SAINT (Bruker, 1999)'
_computing_data_collection 'SMART (Bruker, 1998)'
_computing_data_reduction 'SAINT (Bruker, 1999)'
_computing_molecular_graphics 'SHELXTL (Sheldrick, 2008)'
_computing_publication_material 'SHELXTL (Sheldrick, 2008)'
_computing_structure_refinement 'SHELXL97 (Sheldrick, 2008)'
_computing_structure_solution 'SHELXS97 (Sheldrick, 2008)'
_diffrn_ambient_temperature 295(2)
_diffrn_measured_fraction_theta_full 0.998
_diffrn_measured_fraction_theta_max 0.998
_diffrn_measurement_device_type 'Bruker SMART CCD area-detector'
_diffrn_measurement_method '\f and \w'
_diffrn_radiation_monochromator graphite
_diffrn_radiation_source 'fine--focus sealed tube'
_diffrn_radiation_type MoK\a
_diffrn_radiation_wavelength 0.71073
_diffrn_reflns_av_R_equivalents 0.0781
_diffrn_reflns_av_sigmaI/netI 0.0609
_diffrn_reflns_limit_h_max 11
_diffrn_reflns_limit_h_min -11
_diffrn_reflns_limit_k_max 23
_diffrn_reflns_limit_k_min -23
_diffrn_reflns_limit_l_max 16
_diffrn_reflns_limit_l_min -16
_diffrn_reflns_number 20668
_diffrn_reflns_theta_full 25.02
_diffrn_reflns_theta_max 25.02
_diffrn_reflns_theta_min 2.96
_diffrn_standards_number 0
_exptl_absorpt_coefficient_mu 0.106
_exptl_absorpt_correction_T_max 0.971
_exptl_absorpt_correction_T_min 0.968
_exptl_absorpt_correction_type multi-scan
_exptl_absorpt_process_details '(<i>SADABS</i>; Sheldrick, 1996)'
_exptl_crystal_colour colourless
_exptl_crystal_density_diffrn 1.379
_exptl_crystal_density_method 'not measured'
_exptl_crystal_description block
_exptl_crystal_F_000 1128
_exptl_crystal_size_max 0.22
_exptl_crystal_size_mid 0.18
_exptl_crystal_size_min 0.16
_refine_diff_density_max 0.298
_refine_diff_density_min -0.248
_refine_ls_extinction_method none
_refine_ls_goodness_of_fit_ref 1.103
_refine_ls_hydrogen_treatment constr
_refine_ls_matrix_type full
_refine_ls_number_parameters 356
_refine_ls_number_reflns 4571
_refine_ls_number_restraints 0
_refine_ls_restrained_S_all 1.103
_refine_ls_R_factor_all 0.1191
_refine_ls_R_factor_gt 0.0725
_refine_ls_shift/su_max 0.001
_refine_ls_shift/su_mean 0.000
_refine_ls_structure_factor_coef Fsqd
_refine_ls_weighting_details 'calc w=1/[\s^2^(Fo^2^)+(0.0452P)^2^+1.9004P] where P=(Fo^2^+2Fc^2^)/3'
_refine_ls_weighting_scheme calc
_refine_ls_wR_factor_gt 0.1288
_refine_ls_wR_factor_ref 0.1435
_reflns_number_gt 3075
_reflns_number_total 4571
_reflns_threshold_expression I>2\s(I)
_cod_data_source_file lh5268.cif
_cod_data_source_block I
_cod_original_cell_volume 2593.3(9)
_cod_original_sg_symbol_H-M ' P 21/c'
_cod_database_code 2230790
_cod_database_fobs_code 2230790

loop_
_symmetry_equiv_pos_as_xyz
'x, y, z'
'-x, y+1/2, -z+1/2'
'-x, -y, -z'
'x, -y-1/2, z-1/2'

loop_
_atom_site_type_symbol
_atom_site_label
_atom_site_fract_x
_atom_site_fract_y
_atom_site_fract_z
_atom_site_U_iso_or_equiv
_atom_site_adp_type
_atom_site_calc_flag
_atom_site_refinement_flags
_atom_site_occupancy
_atom_site_symmetry_multiplicity
_atom_site_disorder_assembly
_atom_site_disorder_group
O O1 1.3527(2) 0.26814(12) 0.7753(2) 0.0460(7) Uani d . 1 1 . .
H H1 1.4361 0.2598 0.7806 0.069 Uiso calc R 1 1 . .
C C1 1.1278(3) 0.21981(14) 0.7695(2) 0.0211(7) Uani d . 1 1 . .
O O6 0.6182(2) 0.25426(12) 0.78948(16) 0.0389(6) Uani d . 1 1 . .
N N2 0.0283(3) 0.27283(15) 1.00182(19) 0.0370(7) Uani d . 1 1 . .
C C6 1.0713(3) 0.28578(15) 0.7517(2) 0.0241(7) Uani d . 1 1 . .
H H6 1.1309 0.3232 0.7512 0.029 Uiso calc R 1 1 . .
C C5 0.9277(3) 0.29696(14) 0.7346(2) 0.0215(7) Uani d . 1 1 . .
C C2 1.0382(3) 0.16286(15) 0.7718(2) 0.0228(7) Uani d . 1 1 . .
O O3 1.0942(3) 0.04591(11) 0.73740(17) 0.0466(7) Uani d . 1 1 . .
C C10 0.8718(3) 0.36897(15) 0.7201(2) 0.0280(7) Uani d . 1 1 . .
O O7 0.7529(2) 0.38125(12) 0.6872(2) 0.0552(8) Uani d . 1 1 . .
C C4 0.8365(3) 0.23966(15) 0.7314(2) 0.0211(7) Uani d . 1 1 . .
C C9 0.6773(3) 0.24479(15) 0.7138(2) 0.0280(7) Uani d . 1 1 . .
C C3 0.8944(3) 0.17407(15) 0.7510(2) 0.0251(7) Uani d . 1 1 . .
H H3 0.8351 0.1364 0.7501 0.030 Uiso calc R 1 1 . .
N N3 0.4318(3) 0.51795(13) 0.63373(19) 0.0311(7) Uani d . 1 1 . .
O O5 0.6155(2) 0.23446(14) 0.62994(17) 0.0487(7) Uani d . 1 1 . .
N N1 0.2118(3) 0.33609(14) 1.03805(19) 0.0341(7) Uani d . 1 1 . .
C C7 1.2841(3) 0.21099(16) 0.7850(2) 0.0269(7) Uani d . 1 1 . .
O O4 1.1014(3) 0.07904(12) 0.89343(18) 0.0526(7) Uani d . 1 1 . .
C C18 0.0723(4) 0.33800(18) 1.0185(2) 0.0359(8) Uani d . 1 1 . .
O O2 1.3390(2) 0.15570(12) 0.8038(2) 0.0622(9) Uani d . 1 1 . .
C C8 1.0850(3) 0.08958(16) 0.8028(3) 0.0291(8) Uani d . 1 1 . .
C C14 0.4739(3) 0.47375(16) 0.8037(2) 0.0303(8) Uani d . 1 1 . .
O O8 0.9640(3) 0.41682(12) 0.7470(3) 0.0736(10) Uani d . 1 1 . .
H H8 0.9268 0.4547 0.7415 0.110 Uiso calc R 1 1 . .
C C23 0.3679(4) 0.47019(17) 0.5734(2) 0.0355(8) Uani d . 1 1 . .
C C25 0.3698(4) 0.58156(17) 0.6113(3) 0.0398(9) Uani d . 1 1 . .
H H25 0.3942 0.6232 0.6419 0.048 Uiso calc R 1 1 . .
C C17 0.3073(4) 0.39578(18) 1.0599(3) 0.0445(9) Uani d . 1 1 . .
H H17A 0.3840 0.3821 1.1079 0.053 Uiso calc R 1 1 . .
H H17B 0.2579 0.4327 1.0877 0.053 Uiso calc R 1 1 . .
C C11 0.3644(4) 0.42225(17) 0.9695(2) 0.0369(9) Uani d . 1 1 . .
N N4 0.2683(3) 0.50177(15) 0.5137(2) 0.0436(8) Uani d . 1 1 . .
C C22 0.5378(3) 0.50329(17) 0.7177(2) 0.0357(8) Uani d . 1 1 . .
H H22A 0.5868 0.5454 0.7377 0.043 Uiso calc R 1 1 . .
H H22B 0.6047 0.4708 0.6981 0.043 Uiso calc R 1 1 . .
C C19 0.1416(4) 0.22940(18) 1.0100(3) 0.0411(9) Uani d . 1 1 . .
H H19 0.1395 0.1819 1.0015 0.049 Uiso calc R 1 1 . .
C C20 0.2568(4) 0.26881(18) 1.0327(2) 0.0388(9) Uani d . 1 1 . .
H H20 0.3482 0.2535 1.0427 0.047 Uiso calc R 1 1 . .
C C13 0.5502(4) 0.4301(2) 0.8693(3) 0.0532(11) Uani d . 1 1 . .
H H13 0.6392 0.4174 0.8586 0.064 Uiso calc R 1 1 . .
C C24 0.2675(4) 0.57139(19) 0.5368(3) 0.0476(10) Uani d . 1 1 . .
H H24 0.2079 0.6047 0.5068 0.057 Uiso calc R 1 1 . .
C C16 0.2873(5) 0.4638(2) 0.9035(3) 0.0718(14) Uani d . 1 1 . .
H H16 0.1973 0.4755 0.9134 0.086 Uiso calc R 1 1 . .
C C12 0.4964(4) 0.4048(2) 0.9512(3) 0.0556(11) Uani d . 1 1 . .
H H12 0.5504 0.3758 0.9940 0.067 Uiso calc R 1 1 . .
C C15 0.3412(4) 0.4890(2) 0.8213(3) 0.0677(14) Uani d . 1 1 . .
H H15 0.2857 0.5167 0.7775 0.081 Uiso calc R 1 1 . .
O O1W 0.7588(2) 0.24523(16) 0.97416(18) 0.0651(9) Uani d . 1 1 . .
C C26 0.4009(4) 0.39518(18) 0.5750(3) 0.0522(11) Uani d . 1 1 . .
H H26A 0.3520 0.3725 0.6219 0.078 Uiso calc R 1 1 . .
H H26B 0.4990 0.3889 0.5923 0.078 Uiso calc R 1 1 . .
H H26C 0.3731 0.3759 0.5117 0.078 Uiso calc R 1 1 . .
C C21 -0.0224(4) 0.3989(2) 1.0153(3) 0.0587(11) Uani d . 1 1 . .
H H21A -0.0020 0.4250 1.0742 0.088 Uiso calc R 1 1 . .
H H21B -0.1170 0.3835 1.0089 0.088 Uiso calc R 1 1 . .
H H21C -0.0089 0.4274 0.9606 0.088 Uiso calc R 1 1 . .
H H1C 0.2174 0.4787 0.4575 0.088 Uiso d R 1 1 . .
H H2 -0.0820 0.2658 0.9924 0.088 Uiso d R 1 1 . .
H H1A 0.7048 0.2485 0.9205 0.088 Uiso d R 1 1 . .
H H1B 0.6895 0.2529 1.0044 0.088 Uiso d R 1 1 . .

loop_
_atom_site_aniso_label
_atom_site_aniso_U_11
_atom_site_aniso_U_22
_atom_site_aniso_U_33
_atom_site_aniso_U_12
_atom_site_aniso_U_13
_atom_site_aniso_U_23
O1 0.0160(11) 0.0409(15) 0.0811(19) 0.0003(11) 0.0055(13) 0.0144(13)
C1 0.0194(16) 0.0217(16) 0.0228(17) 0.0016(13) 0.0051(13) -0.0015(13)
O6 0.0169(11) 0.0709(17) 0.0295(13) 0.0036(11) 0.0052(10) 0.0011(12)
N2 0.0357(17) 0.0423(18) 0.0331(17) 0.0002(14) 0.0045(14) -0.0022(13)
C6 0.0203(16) 0.0203(16) 0.0315(18) -0.0035(13) 0.0025(14) 0.0007(13)
C5 0.0186(16) 0.0220(16) 0.0241(17) 0.0036(13) 0.0037(13) 0.0022(13)
C2 0.0222(16) 0.0205(16) 0.0258(17) 0.0003(13) 0.0034(13) -0.0019(13)
O3 0.0692(18) 0.0224(13) 0.0476(16) 0.0054(12) 0.0056(13) -0.0041(12)
C10 0.0247(18) 0.0238(18) 0.035(2) 0.0001(15) 0.0030(15) 0.0039(14)
O7 0.0304(15) 0.0345(15) 0.097(2) 0.0101(11) -0.0081(14) 0.0086(14)
C4 0.0175(15) 0.0250(17) 0.0206(16) 0.0013(13) 0.0016(13) 0.0034(13)
C9 0.0210(17) 0.0278(18) 0.035(2) 0.0005(14) 0.0019(16) 0.0033(15)
C3 0.0207(16) 0.0234(17) 0.0312(18) -0.0071(13) 0.0029(14) 0.0013(14)
N3 0.0331(15) 0.0300(16) 0.0306(16) -0.0048(13) 0.0059(13) -0.0040(13)
O5 0.0243(13) 0.086(2) 0.0335(15) -0.0021(13) -0.0040(11) -0.0098(13)
N1 0.0387(17) 0.0352(17) 0.0283(16) -0.0049(14) 0.0037(13) 0.0000(13)
C7 0.0249(17) 0.0249(18) 0.0303(19) 0.0020(15) 0.0015(15) -0.0041(14)
O4 0.0766(19) 0.0400(15) 0.0376(16) 0.0118(13) -0.0067(14) 0.0096(12)
C18 0.041(2) 0.040(2) 0.0267(19) 0.0029(17) 0.0053(16) -0.0015(16)
O2 0.0251(13) 0.0291(14) 0.130(3) 0.0091(11) -0.0012(15) 0.0043(15)
C8 0.0228(17) 0.0228(18) 0.041(2) -0.0009(14) 0.0020(16) 0.0040(16)
C14 0.0293(18) 0.0299(18) 0.0314(19) -0.0041(15) 0.0023(15) -0.0035(15)
O8 0.0444(16) 0.0205(14) 0.146(3) 0.0020(12) -0.0264(18) 0.0019(17)
C23 0.040(2) 0.032(2) 0.034(2) -0.0040(16) 0.0042(17) -0.0010(16)
C25 0.049(2) 0.0268(19) 0.043(2) -0.0006(17) 0.0027(19) -0.0008(17)
C17 0.052(2) 0.043(2) 0.038(2) -0.0125(19) 0.0045(18) -0.0023(17)
C11 0.040(2) 0.033(2) 0.038(2) -0.0066(17) 0.0048(17) -0.0026(16)
N4 0.0488(19) 0.0444(19) 0.0342(18) -0.0055(15) -0.0076(15) -0.0051(14)
C22 0.0316(19) 0.036(2) 0.038(2) -0.0015(15) -0.0029(16) -0.0011(16)
C19 0.048(2) 0.034(2) 0.042(2) -0.0005(18) 0.0113(18) -0.0044(17)
C20 0.040(2) 0.041(2) 0.037(2) 0.0061(17) 0.0092(17) 0.0013(17)
C13 0.043(2) 0.061(3) 0.059(3) 0.016(2) 0.015(2) 0.015(2)
C24 0.055(3) 0.040(2) 0.044(2) 0.0078(19) -0.006(2) 0.0033(18)
C16 0.055(3) 0.093(4) 0.073(3) 0.030(3) 0.034(2) 0.032(3)
C12 0.050(3) 0.061(3) 0.057(3) 0.014(2) 0.010(2) 0.021(2)
C15 0.055(3) 0.084(3) 0.068(3) 0.030(2) 0.022(2) 0.045(3)
O1W 0.0330(14) 0.123(3) 0.0385(16) -0.0012(15) 0.0002(12) -0.0064(16)
C26 0.059(3) 0.036(2) 0.059(3) -0.0044(18) 0.000(2) -0.0091(19)
C21 0.059(3) 0.054(3) 0.063(3) 0.014(2) 0.007(2) -0.004(2)

loop_
_atom_type_symbol
_atom_type_description
_atom_type_scat_dispersion_real
_atom_type_scat_dispersion_imag
_atom_type_scat_source
C C 0.0033 0.0016 'International Tables Vol C Tables 4.2.6.8 and 6.1.1.4'
H H 0.0000 0.0000 'International Tables Vol C Tables 4.2.6.8 and 6.1.1.4'
N N 0.0061 0.0033 'International Tables Vol C Tables 4.2.6.8 and 6.1.1.4'
O O 0.0106 0.0060 'International Tables Vol C Tables 4.2.6.8 and 6.1.1.4'

loop_
_geom_angle_atom_site_label_1
_geom_angle_atom_site_label_2
_geom_angle_atom_site_label_3
_geom_angle_site_symmetry_1
_geom_angle_site_symmetry_3
_geom_angle
_geom_angle_publ_flag
C7 O1 H1 . . 109.5 ?
C6 C1 C2 . . 119.5(3) ?
C6 C1 C7 . . 119.4(3) ?
C2 C1 C7 . . 121.2(3) ?
C18 N2 C19 . . 109.2(3) ?
C18 N2 H2 . . 115.5 ?
C19 N2 H2 . . 134.9 ?
C5 C6 C1 . . 122.0(3) ?
C5 C6 H6 . . 119.0 ?
C1 C6 H6 . . 119.0 ?
C6 C5 C4 . . 119.2(3) ?
C6 C5 C10 . . 120.1(3) ?
C4 C5 C10 . . 120.8(2) ?
C3 C2 C1 . . 118.2(3) ?
C3 C2 C8 . . 116.8(2) ?
C1 C2 C8 . . 124.8(3) ?
O7 C10 O8 . . 123.5(3) ?
O7 C10 C5 . . 123.0(3) ?
O8 C10 C5 . . 113.5(3) ?
C3 C4 C5 . . 118.2(3) ?
C3 C4 C9 . . 117.3(3) ?
C5 C4 C9 . . 124.4(2) ?
O5 C9 O6 . . 125.1(3) ?
O5 C9 C4 . . 119.2(3) ?
O6 C9 C4 . . 115.4(3) ?
C4 C3 C2 . . 122.9(3) ?
C4 C3 H3 . . 118.6 ?
C2 C3 H3 . . 118.6 ?
C23 N3 C25 . . 108.8(3) ?
C23 N3 C22 . . 125.1(3) ?
C25 N3 C22 . . 125.7(3) ?
C18 N1 C20 . . 109.4(3) ?
C18 N1 C17 . . 127.0(3) ?
C20 N1 C17 . . 123.6(3) ?
O2 C7 O1 . . 123.9(3) ?
O2 C7 C1 . . 122.4(3) ?
O1 C7 C1 . . 113.8(3) ?
N2 C18 N1 . . 107.3(3) ?
N2 C18 C21 . . 124.0(3) ?
N1 C18 C21 . . 128.8(3) ?
O3 C8 O4 . . 126.8(3) ?
O3 C8 C2 . . 118.0(3) ?
O4 C8 C2 . . 115.0(3) ?
C15 C14 C13 . . 116.7(3) ?
C15 C14 C22 . . 122.9(3) ?
C13 C14 C22 . . 120.4(3) ?
C10 O8 H8 . . 109.5 ?
N4 C23 N3 . . 107.9(3) ?
N4 C23 C26 . . 126.4(3) ?
N3 C23 C26 . . 125.7(3) ?
C24 C25 N3 . . 107.1(3) ?
C24 C25 H25 . . 126.4 ?
N3 C25 H25 . . 126.4 ?
N1 C17 C11 . . 112.2(3) ?
N1 C17 H17A . . 109.2 ?
C11 C17 H17A . . 109.2 ?
N1 C17 H17B . . 109.2 ?
C11 C17 H17B . . 109.2 ?
H17A C17 H17B . . 107.9 ?
C16 C11 C12 . . 117.6(3) ?
C16 C11 C17 . . 121.5(3) ?
C12 C11 C17 . . 120.9(3) ?
C23 N4 C24 . . 109.2(3) ?
C23 N4 H1C . . 122.3 ?
C24 N4 H1C . . 127.8 ?
N3 C22 C14 . . 112.0(3) ?
N3 C22 H22A . . 109.2 ?
C14 C22 H22A . . 109.2 ?
N3 C22 H22B . . 109.2 ?
C14 C22 H22B . . 109.2 ?
H22A C22 H22B . . 107.9 ?
C20 C19 N2 . . 107.4(3) ?
C20 C19 H19 . . 126.3 ?
N2 C19 H19 . . 126.3 ?
C19 C20 N1 . . 106.8(3) ?
C19 C20 H20 . . 126.6 ?
N1 C20 H20 . . 126.6 ?
C14 C13 C12 . . 121.6(3) ?
C14 C13 H13 . . 119.2 ?
C12 C13 H13 . . 119.2 ?
C25 C24 N4 . . 107.0(3) ?
C25 C24 H24 . . 126.5 ?
N4 C24 H24 . . 126.5 ?
C11 C16 C15 . . 121.3(4) ?
C11 C16 H16 . . 119.4 ?
C15 C16 H16 . . 119.4 ?
C11 C12 C13 . . 121.0(4) ?
C11 C12 H12 . . 119.5 ?
C13 C12 H12 . . 119.5 ?
C14 C15 C16 . . 121.7(4) ?
C14 C15 H15 . . 119.1 ?
C16 C15 H15 . . 119.1 ?
H1A O1W H1B . . 88.8 ?
C23 C26 H26A . . 109.5 ?
C23 C26 H26B . . 109.5 ?
H26A C26 H26B . . 109.5 ?
C23 C26 H26C . . 109.5 ?
H26A C26 H26C . . 109.5 ?
H26B C26 H26C . . 109.5 ?
C18 C21 H21A . . 109.5 ?
C18 C21 H21B . . 109.5 ?
H21A C21 H21B . . 109.5 ?
C18 C21 H21C . . 109.5 ?
H21A C21 H21C . . 109.5 ?
H21B C21 H21C . . 109.5 ?

loop_
_geom_bond_atom_site_label_1
_geom_bond_atom_site_label_2
_geom_bond_site_symmetry_2
_geom_bond_distance
_geom_bond_publ_flag
O1 C7 . 1.311(4) ?
O1 H1 . 0.8200 ?
C1 C6 . 1.404(4) ?
C1 C2 . 1.411(4) ?
C1 C7 . 1.516(4) ?
O6 C9 . 1.272(4) ?
N2 C18 . 1.347(4) ?
N2 C19 . 1.380(4) ?
N2 H2 . 1.0718 ?
C6 C5 . 1.402(4) ?
C6 H6 . 0.9300 ?
C5 C4 . 1.420(4) ?
C5 C10 . 1.505(4) ?
C2 C3 . 1.406(4) ?
C2 C8 . 1.539(4) ?
O3 C8 . 1.253(4) ?
C10 O7 . 1.210(4) ?
C10 O8 . 1.312(4) ?
C4 C3 . 1.405(4) ?
C4 C9 . 1.538(4) ?
C9 O5 . 1.253(4) ?
C3 H3 . 0.9300 ?
N3 C23 . 1.346(4) ?
N3 C25 . 1.392(4) ?
N3 C22 . 1.479(4) ?
N1 C18 . 1.349(4) ?
N1 C20 . 1.383(4) ?
N1 C17 . 1.492(4) ?
C7 O2 . 1.212(4) ?
O4 C8 . 1.262(4) ?
C18 C21 . 1.496(5) ?
C14 C15 . 1.374(5) ?
C14 C13 . 1.386(5) ?
C14 C22 . 1.524(5) ?
O8 H8 . 0.8200 ?
C23 N4 . 1.338(4) ?
C23 C26 . 1.492(5) ?
C25 C24 . 1.352(5) ?
C25 H25 . 0.9300 ?
C17 C11 . 1.523(5) ?
C17 H17A . 0.9700 ?
C17 H17B . 0.9700 ?
C11 C16 . 1.369(5) ?
C11 C12 . 1.381(5) ?
N4 C24 . 1.390(4) ?
N4 H1C . 0.9761 ?
C22 H22A . 0.9700 ?
C22 H22B . 0.9700 ?
C19 C20 . 1.359(5) ?
C19 H19 . 0.9300 ?
C20 H20 . 0.9300 ?
C13 C12 . 1.398(5) ?
C13 H13 . 0.9300 ?
C24 H24 . 0.9300 ?
C16 C15 . 1.402(5) ?
C16 H16 . 0.9300 ?
C12 H12 . 0.9300 ?
C15 H15 . 0.9300 ?
O1W H1A . 0.8558 ?
O1W H1B . 0.8509 ?
C26 H26A . 0.9600 ?
C26 H26B . 0.9600 ?
C26 H26C . 0.9600 ?
C21 H21A . 0.9600 ?
C21 H21B . 0.9600 ?
C21 H21C . 0.9600 ?

loop_
_geom_hbond_atom_site_label_D
_geom_hbond_atom_site_label_H
_geom_hbond_atom_site_label_A
_geom_hbond_site_symmetry_A
_geom_hbond_distance_DH
_geom_hbond_distance_HA
_geom_hbond_distance_DA
_geom_hbond_angle_DHA
O1 H1 O6 1_655 0.82 1.76 2.575(3) 172
O1W H1A O6 1_555 0.86 1.90 2.747(3) 168
O1W H1B O5 4_566 0.85 1.98 2.743(3) 149
N4 H1C O4 4_465 0.98 1.75 2.679(4) 158
N2 H2 O1W 1_455 1.07 1.59 2.651(4) 172
O8 H8 O3 2_756 0.82 1.81 2.586(3) 157

loop_
_cod_related_entry_id
_cod_related_entry_database
_cod_related_entry_code
1 ChemSpider 30656786
